data_1517915
loop_
_publ_author_name
'Guo, Jiawei'
'Yu, Binxun'
'Wang, Ya-Nan'
'Duan, Dongyu'
'Ren, Li-Li'
'Gao, Ziwei'
'Gou, Jing'

_publ_section_title
;
 Conversion of 2-Furylcarbinols with Alkyl or Aryl Azides to Highly
 Functionalized 1,2,3-Triazoles via Cascade Formal [3 + 2]
 Cycloaddition/Ring-Opening.
;
_journal_issue 19
_journal_name_full 'Organic letters'
_journal_page_first 5088
_journal_page_last 5091
_journal_paper_doi 10.1021/ol502437y
_journal_volume 16
_journal_year 2014
_chemical_formula_moiety 'C13 H12 Br N3 O'
_chemical_formula_sum 'C13 H12 Br N3 O'
_chemical_formula_weight 306.17
_chemical_name_systematic
;
 ?
;
_space_group_crystal_system monoclinic
_space_group_IT_number 14
_space_group_name_Hall '-P 2ybc'
_space_group_name_H-M_alt 'P 1 21/c 1'
_symmetry_space_group_name_Hall '-P 2ybc'
_symmetry_space_group_name_H-M 'P 1 21/c 1'
_atom_sites_solution_hydrogens geom
_atom_sites_solution_primary direct
_audit_creation_date 2014-04-24
_audit_creation_method
;
Olex2 1.2
(compiled 2014.03.20 svn.r2914 for OlexSys, GUI svn.r4816)
;
_cell_angle_alpha 90
_cell_angle_beta 95.174(5)
_cell_angle_gamma 90
_cell_formula_units_Z 4
_cell_length_a 8.6857(4)
_cell_length_b 5.5312(3)
_cell_length_c 26.9976(15)
_cell_measurement_reflns_used 2384
_cell_measurement_temperature 293(2)
_cell_measurement_theta_max 23.2200
_cell_measurement_theta_min 3.7510
_cell_volume 1291.74(12)
_computing_cell_refinement
;
CrysAlisPro, Agilent Technologies,
Version 1.171.36.32 (release 02-08-2013 CrysAlis171 .NET)
(compiled Aug  2 2013,16:46:58)
;
_computing_data_collection
;
CrysAlisPro, Agilent Technologies,
Version 1.171.36.32 (release 02-08-2013 CrysAlis171 .NET)
(compiled Aug  2 2013,16:46:58)
;
_computing_data_reduction
;
CrysAlisPro, Agilent Technologies,
Version 1.171.36.32 (release 02-08-2013 CrysAlis171 .NET)
(compiled Aug  2 2013,16:46:58)
;
_computing_molecular_graphics 'Olex2 (Dolomanov et al., 2009)'
_computing_publication_material 'Olex2 (Dolomanov et al., 2009)'
_computing_structure_refinement 'ShelXL (Sheldrick, 2008)'
_computing_structure_solution 'ShelXS (Sheldrick, 2008)'
_diffrn_ambient_temperature 293(2)
_diffrn_detector_area_resol_mean 16.0356
_diffrn_measured_fraction_theta_full 0.998
_diffrn_measured_fraction_theta_max 0.925
_diffrn_measurement_device_type 'Xcalibur, Eos, Gemini'
_diffrn_measurement_method '\w scans'
_diffrn_orient_matrix_UB_11 -0.0563143000
_diffrn_orient_matrix_UB_12 -0.0103738000
_diffrn_orient_matrix_UB_13 0.0173338000
_diffrn_orient_matrix_UB_21 -0.0589554000
_diffrn_orient_matrix_UB_22 -0.0088635000
_diffrn_orient_matrix_UB_23 -0.0198849000
_diffrn_orient_matrix_UB_31 0.0086923000
_diffrn_orient_matrix_UB_32 -0.1275254000
_diffrn_orient_matrix_UB_33 -0.0000326000
_diffrn_radiation_monochromator graphite
_diffrn_radiation_type MoK\a
_diffrn_radiation_wavelength 0.71073
_diffrn_reflns_av_R_equivalents 0.0514
_diffrn_reflns_av_unetI/netI 0.0586
_diffrn_reflns_Laue_measured_fraction_full 0.998
_diffrn_reflns_Laue_measured_fraction_max 0.925
_diffrn_reflns_limit_h_max 11
_diffrn_reflns_limit_h_min -11
_diffrn_reflns_limit_k_max 7
_diffrn_reflns_limit_k_min -7
_diffrn_reflns_limit_l_max 36
_diffrn_reflns_limit_l_min -34
_diffrn_reflns_number 14749
_diffrn_reflns_point_group_measured_fraction_full 0.998
_diffrn_reflns_point_group_measured_fraction_max 0.925
_diffrn_reflns_theta_full 25.242
_diffrn_reflns_theta_max 28.946
_diffrn_reflns_theta_min 3.030
_diffrn_source 'Enhance (Mo) X-ray Source'
_exptl_absorpt_coefficient_mu 3.173
_exptl_absorpt_correction_T_max 1.00000
_exptl_absorpt_correction_T_min 0.41345
_exptl_absorpt_correction_type multi-scan
_exptl_absorpt_process_details
;
CrysAlisPro, Agilent Technologies,
Version 1.171.36.32 (release 02-08-2013 CrysAlis171 .NET)
(compiled Aug  2 2013,16:46:58)
Empirical absorption correction using spherical harmonics,
 implemented in SCALE3 ABSPACK scaling algorithm.
;
_exptl_crystal_colour
;
;
_exptl_crystal_density_diffrn 1.574
_exptl_crystal_description
;
;
_exptl_crystal_F_000 616
_refine_diff_density_max 0.404
_refine_diff_density_min -0.467
_refine_diff_density_rms 0.059
_refine_ls_extinction_method none
_refine_ls_goodness_of_fit_ref 1.001
_refine_ls_hydrogen_treatment constr
_refine_ls_matrix_type full
_refine_ls_number_parameters 164
_refine_ls_number_reflns 3162
_refine_ls_number_restraints 0
_refine_ls_restrained_S_all 1.001
_refine_ls_R_factor_all 0.1277
_refine_ls_R_factor_gt 0.0525
_refine_ls_shift/su_max 0.000
_refine_ls_shift/su_mean 0.000
_refine_ls_structure_factor_coef Fsqd
_refine_ls_weighting_details
;
 w=1/[\s^2^(Fo^2^)+(0.0443P)^2^+0.2097P]
 where P=(Fo^2^+2Fc^2^)/3
;
_refine_ls_weighting_scheme calc
_refine_ls_wR_factor_gt 0.0953
_refine_ls_wR_factor_ref 0.1164
_reflns_Friedel_coverage 0.000
_reflns_number_gt 1634
_reflns_number_total 3162
_reflns_threshold_expression 'I > 2\s(I)'
_cod_data_source_file ol502437y_si_001.cif
_cod_data_source_block exp_8107
_cod_original_cell_volume 1291.75(12)
_cod_database_code 1517915
_shelxl_version_number 2013-2
_chemical_oxdiff_formula 'C N O H'
_shelx_space_group_comment
;
The symmetry employed for this shelxl refinement is uniquely defined
by the following loop, which should always be used as a source of
symmetry information in preference to the above space-group names.
They are only intended as comments.
;
_reflns_odcompleteness_completeness 99.73
_reflns_odcompleteness_iscentric 1
_reflns_odcompleteness_theta 26.32
_olex2_refinement_description
;
1. Fixed Uiso
 At 1.2 times of:
  All C(H) groups, All C(H,H) groups
 At 1.5 times of:
  All C(H,H,H) groups
2.a Secondary CH2 refined with riding coordinates:
 C7(H7A,H7B)
2.b Aromatic/amide H refined with riding coordinates:
 C4(H4), C13(H13), C6(H6), C10(H10), C3(H3), C9(H9), C12(H12)
2.c Idealised Me refined as rotating group:
 C1(H1A,H1B,H1C)
;

loop_
_space_group_symop_operation_xyz
'x, y, z'
'-x, y+1/2, -z+1/2'
'-x, -y, -z'
'x, -y-1/2, z-1/2'

loop_
_atom_site_label
_atom_site_type_symbol
_atom_site_fract_x
_atom_site_fract_y
_atom_site_fract_z
_atom_site_U_iso_or_equiv
_atom_site_adp_type
_atom_site_occupancy
_atom_site_site_symmetry_order
_atom_site_calc_flag
_atom_site_refinement_flags_posn
Br1 Br 0.29788(5) 0.19764(9) 0.03259(2) 0.0882(2) Uani 1 1 d .
N1 N 0.0804(3) 0.8224(5) -0.18284(10) 0.0545(7) Uani 1 1 d .
C4 C 0.3291(4) 0.8060(7) -0.28222(15) 0.0668(11) Uani 1 1 d .
H4 H 0.3702 0.9409 -0.2968 0.080 Uiso 1 1 calc R
C13 C 0.1992(4) 0.6865(7) -0.07975(16) 0.0740(11) Uani 1 1 d .
H13 H 0.2467 0.8235 -0.0913 0.089 Uiso 1 1 calc R
C7 C -0.0208(5) 0.7536(7) -0.14549(15) 0.0713(11) Uani 1 1 d .
H7A H -0.1048 0.6569 -0.1611 0.086 Uiso 1 1 calc R
H7B H -0.0652 0.8985 -0.1324 0.086 Uiso 1 1 calc R
O1 O 0.4664(4) 0.3452(5) -0.35417(11) 0.0892(9) Uani 1 1 d .
N3 N 0.1974(4) 1.0667(5) -0.22721(12) 0.0679(8) Uani 1 1 d .
C11 C 0.2003(4) 0.3661(7) -0.02286(12) 0.0577(9) Uani 1 1 d .
C5 C 0.2308(4) 0.8439(7) -0.24145(12) 0.0541(9) Uani 1 1 d .
C6 C 0.1567(4) 0.6850(7) -0.21333(14) 0.0609(10) Uani 1 1 d .
H6 H 0.1587 0.5171 -0.2149 0.073 Uiso 1 1 calc R
N2 N 0.1059(4) 1.0549(6) -0.19193(11) 0.0656(8) Uani 1 1 d .
C10 C 0.0619(5) 0.2861(7) -0.04527(15) 0.0727(11) Uani 1 1 d .
H10 H 0.0153 0.1485 -0.0336 0.087 Uiso 1 1 calc R
C3 C 0.3612(4) 0.5968(7) -0.29865(15) 0.0726(11) Uani 1 1 d .
H3 H 0.3255 0.4630 -0.2822 0.087 Uiso 1 1 calc R
C1 C 0.5194(5) 0.7510(7) -0.37020(17) 0.0829(13) Uani 1 1 d .
H1A H 0.5781 0.6852 -0.3955 0.124 Uiso 1 1 calc GR
H1B H 0.5860 0.8466 -0.3476 0.124 Uiso 1 1 calc GR
H1C H 0.4378 0.8506 -0.3853 0.124 Uiso 1 1 calc GR
C9 C -0.0072(4) 0.4122(7) -0.08520(13) 0.0660(10) Uani 1 1 d .
H9 H -0.1017 0.3594 -0.1003 0.079 Uiso 1 1 calc R
C12 C 0.2694(4) 0.5636(7) -0.04007(14) 0.0685(10) Uani 1 1 d .
H12 H 0.3641 0.6157 -0.0250 0.082 Uiso 1 1 calc R
C8 C 0.0599(4) 0.6123(6) -0.10300(12) 0.0524(9) Uani 1 1 d .
C2 C 0.4522(4) 0.5507(8) -0.34252(14) 0.0630(10) Uani 1 1 d .

loop_
_atom_site_aniso_label
_atom_site_aniso_U_11
_atom_site_aniso_U_22
_atom_site_aniso_U_33
_atom_site_aniso_U_23
_atom_site_aniso_U_13
_atom_site_aniso_U_12
Br1 0.0757(3) 0.1161(4) 0.0718(3) 0.0307(3) 0.0013(2) 0.0033(3)
N1 0.0639(18) 0.0473(17) 0.0521(18) 0.0047(14) 0.0054(15) 0.0045(15)
C4 0.071(2) 0.051(2) 0.074(3) 0.005(2) -0.016(2) 0.0016(19)
C13 0.061(2) 0.069(3) 0.091(3) 0.021(2) 0.005(2) -0.016(2)
C7 0.065(2) 0.078(3) 0.071(3) 0.014(2) 0.009(2) 0.005(2)
O1 0.127(3) 0.0625(18) 0.080(2) -0.0180(15) 0.0212(18) -0.0032(17)
N3 0.086(2) 0.054(2) 0.065(2) 0.0039(16) 0.0131(18) 0.0053(17)
C11 0.058(2) 0.067(3) 0.049(2) 0.0020(17) 0.0112(18) 0.0033(19)
C5 0.059(2) 0.063(2) 0.040(2) 0.0018(18) 0.0049(17) 0.0016(18)
C6 0.069(2) 0.048(2) 0.064(2) -0.0125(19) -0.006(2) 0.0127(19)
N2 0.085(2) 0.0500(19) 0.063(2) 0.0014(15) 0.0134(18) 0.0093(16)
C10 0.069(3) 0.077(3) 0.071(3) 0.020(2) 0.001(2) -0.028(2)
C3 0.082(3) 0.050(2) 0.080(3) -0.001(2) -0.023(2) -0.003(2)
C1 0.091(3) 0.069(3) 0.090(3) -0.004(2) 0.016(3) 0.010(2)
C9 0.057(2) 0.078(3) 0.061(3) 0.006(2) -0.0044(19) -0.016(2)
C12 0.052(2) 0.075(3) 0.077(3) 0.014(2) -0.0058(19) -0.014(2)
C8 0.052(2) 0.057(2) 0.049(2) -0.0008(17) 0.0099(17) 0.0004(17)
C2 0.062(2) 0.073(3) 0.054(2) -0.015(2) 0.0065(19) 0.007(2)

loop_
_atom_type_symbol
_atom_type_description
_atom_type_scat_dispersion_real
_atom_type_scat_dispersion_imag
_atom_type_scat_source
C C 0.0033 0.0016 'International Tables Vol C Tables 4.2.6.8 and 6.1.1.4'
H H 0.0000 0.0000 'International Tables Vol C Tables 4.2.6.8 and 6.1.1.4'
Br Br -0.2901 2.4595 'International Tables Vol C Tables 4.2.6.8 and 6.1.1.4'
N N 0.0061 0.0033 'International Tables Vol C Tables 4.2.6.8 and 6.1.1.4'
O O 0.0106 0.0060 'International Tables Vol C Tables 4.2.6.8 and 6.1.1.4'

loop_
_geom_angle_atom_site_label_1
_geom_angle_atom_site_label_2
_geom_angle_atom_site_label_3
_geom_angle
C6 N1 C7 130.2(3)
N2 N1 C7 120.3(3)
N2 N1 C6 109.6(3)
C3 C4 C5 123.3(4)
C12 C13 C8 121.5(3)
N1 C7 C8 113.4(3)
N2 N3 C5 109.2(3)
C10 C11 Br1 120.1(3)
C12 C11 Br1 119.3(3)
C12 C11 C10 120.6(3)
N3 C5 C4 120.4(3)
N3 C5 C6 108.1(3)
C6 C5 C4 131.5(4)
N1 C6 C5 105.2(3)
N3 N2 N1 107.9(3)
C11 C10 C9 119.1(3)
C4 C3 C2 125.0(4)
C8 C9 C10 121.3(3)
C11 C12 C13 119.5(3)
C13 C8 C7 121.5(3)
C9 C8 C13 118.0(3)
C9 C8 C7 120.4(3)
O1 C2 C3 116.4(4)
O1 C2 C1 121.7(4)
C1 C2 C3 121.9(4)

loop_
_geom_bond_atom_site_label_1
_geom_bond_atom_site_label_2
_geom_bond_distance
Br1 C11 1.897(3)
N1 C7 1.447(5)
N1 C6 1.339(4)
N1 N2 1.331(4)
C4 C5 1.467(5)
C4 C3 1.279(5)
C13 C12 1.365(5)
C13 C8 1.374(5)
C7 C8 1.508(5)
O1 C2 1.189(4)
N3 C5 1.331(4)
N3 N2 1.296(4)
C11 C10 1.370(5)
C11 C12 1.349(5)
C5 C6 1.361(5)
C10 C9 1.375(5)
C3 C2 1.504(5)
C1 C2 1.485(6)
C9 C8 1.359(5)
